data_4030806
loop_
_publ_author_name
'Liao, J.-H.'
'Drezen, T.'
'Leroux, F.'
'Guyomard, D.'
'Piffard, Y.'

_publ_section_title
;
 Synthesis, structures and thermal analysis of MnV2O6.nH2O phases (n = 1,
 2 and 4)
;
_journal_name_full 'European Journal of Solid State and Inorganic Chemistry'
_journal_page_first 411
_journal_page_last 427
_journal_volume 33
_journal_year 1996
_chemical_formula_sum 'H4 Mn O8 V2'
_chemical_formula_weight 288.848
_space_group_IT_number 62
_symmetry_cell_setting orthorhombic
_symmetry_Int_Tables_number 62
_symmetry_space_group_name_Hall '-P 2ac 2n'
_symmetry_space_group_name_H-M 'P n m a'
_cell_angle_alpha 90
_cell_angle_beta 90
_cell_angle_gamma 90
_cell_formula_units_Z 4
_cell_length_a 5.6075(4)
_cell_length_b 10.9094(7)
_cell_length_c 12.030(2)
_cell_volume 735.93(14)
_diffrn_ambient_temperature 293
_diffrn_radiation_probe x-ray
_diffrn_radiation_type MoK\a
_diffrn_radiation_wavelength 0.71073
_exptl_absorpt_coefficient_mu 4.174
_exptl_crystal_density_diffrn 2.571
_refine_ls_number_parameters 56
_refine_ls_number_reflns 2667
_refine_ls_R_factor_gt 0.024
_refine_ls_wR_factor_gt 0.027
_cod_data_source_file EJSSIC-1996-33-411-427-2.cif
_cod_data_source_block MnV2O6-2H2O
_cod_database_code 4030806

loop_
_symmetry_equiv_pos_site_id
_symmetry_equiv_pos_as_xyz
1 x,y,z
2 1/2-x,-y,1/2+z
3 1/2+x,1/2-y,1/2-z
4 -x,1/2+y,-z
5 -x,-y,-z
6 1/2+x,y,1/2-z
7 1/2-x,1/2+y,1/2+z
8 x,1/2-y,z

loop_
_atom_site_aniso_label
_atom_site_aniso_U_11
_atom_site_aniso_U_22
_atom_site_aniso_U_33
_atom_site_aniso_U_23
_atom_site_aniso_U_13
_atom_site_aniso_U_12
Mn 0.0170(10) 0.0120(10) 0.0120(10) 0.0000 -0.0020(10) 0.0000
V 0.0130(10) 0.0110(10) 0.0120(10) 0.0010(10) -0.0020(10) -0.0010(10)
O1 0.0330(10) 0.0150(10) 0.0270(10) -0.0040(10) -0.0090(10) -0.0020(10)
O2 0.0300(10) 0.0260(10) 0.0230(10) 0.0100(10) -0.0060(10) 0.0030(10)
O3 0.0210(10) 0.0500(10) 0.0240(10) 0.0000 -0.0040(10) 0.0000
O4 0.0150(10) 0.0260(10) 0.0230(10) -0.0040(10) 0.0030(10) -0.0040(10)
O5 0.0250(10) 0.0240(10) 0.0290(10) 0.0000 -0.0110(10) 0.0000

loop_
_atom_site_label
_atom_site_type_symbol
_atom_site_thermal_displace_type
_atom_site_fract_x
_atom_site_fract_y
_atom_site_fract_z
_atom_site_occupancy
_atom_site_U_iso_or_equiv
Mn Mn Uani -0.01010(10) 0.75000 0.46280(10) 1.000 0.0137(6)
V V Uani 0.20220(10) 0.52820(10) 0.67440(10) 1.000 0.0120(6)
O1 O Uani 0.1768(2) 0.38100(10) 0.64490(10) 1.000 0.0250(6)
O2 O Uani 0.1357(2) 0.60920(10) 0.56510(10) 1.000 0.0263(6)
O3 O Uani 0.1866(3) 0.25000 0.86520(10) 1.000 0.0317(6)
O4 O Uani 0.0018(2) 0.56770(10) 0.78580(10) 1.000 0.0213(6)
O5 O Uani -0.1639(3) 0.25000 0.06450(10) 1.000 0.0260(6)

loop_
_atom_type_symbol
_atom_type_description
_atom_type_scat_dispersion_real
_atom_type_scat_dispersion_imag
_atom_type_scat_source
Mn Mn 0.3368 0.7283 ' International Tables Vol C Tables 4.2.6.8 and 6.1.1.4'
O O 0.0106 0.0060 ' International Tables Vol C Tables 4.2.6.8 and 6.1.1.4'
V V 0.3005 0.5294 ' International Tables Vol C Tables 4.2.6.8 and 6.1.1.4'

loop_
_geom_angle_atom_site_label_1
_geom_angle_atom_site_label_2
_geom_angle_atom_site_label_3
_geom_angle
_geom_angle_site_symmetry_1
_geom_angle_site_symmetry_3
_geom_angle_publ_flag
O2 Mn O5 89.86(5) . 2_465 yes
O2 Mn O3 89.53(4) . 2_564 yes
O1 Mn O2 175.42(5) 4_556 . yes
O1 Mn O2 92.05(4) 5_566 . yes
O2 Mn O2 92.23(6) . 8_565 yes
O3 Mn O5 179.12(8) 2_564 2_465 yes
O1 Mn O5 88.50(4) 4_556 2_465 yes
O1 Mn O5 88.50(4) 5_566 2_465 yes
O2 Mn O5 89.86(5) 8_565 2_465 yes
O1 Mn O3 92.16(6) 4_556 2_564 yes
O1 Mn O3 92.16(6) 5_566 2_564 yes
O2 Mn O3 89.53(4) 8_565 2_564 yes
O1 Mn O1 83.63(6) 4_556 5_566 yes
O1 Mn O2 92.05(4) 4_556 8_565 yes
O1 Mn O2 175.42(5) 5_566 8_565 yes
O1 V O2 109.56(9) . . yes
O1 V O4 109.81(7) . . yes
O1 V O4 111.76(7) . 6_556 yes
O2 V O4 109.16(7) . . yes
O2 V O4 107.39(7) . 6_556 yes
O4 V O4 109.10(8) . 6_556 yes
Mn O1 V 144.70(8) 4_546 . yes
Mn O2 V 161.03(8) . . yes
V O4 V 136.32(8) . 6_456 yes

loop_
_geom_bond_atom_site_label_1
_geom_bond_atom_site_label_2
_geom_bond_distance
_geom_bond_site_symmetry_2
_geom_bond_publ_flag
Mn O2 2.1313(14) . yes
Mn O5 2.1997(18) 2_465 yes
Mn O3 2.1609(18) 2_564 yes
Mn O1 2.1436(14) 4_556 yes
Mn O1 2.1436(14) 5_566 yes
Mn O2 2.1313(14) 8_565 yes
V O1 1.6508(16) . yes
V O2 1.6275(17) . yes
V O4 1.8012(16) . yes
V O4 1.7993(13) 6_556 yes

loop_
_geom_torsion_atom_site_label_1
_geom_torsion_atom_site_label_2
_geom_torsion_atom_site_label_3
_geom_torsion_atom_site_label_4
_geom_torsion
_geom_torsion_site_symmetry_1
_geom_torsion_site_symmetry_3
_geom_torsion_site_symmetry_4
_geom_torsion_publ_flag
O2 V O1 Mn -23.48(15) . . 4_546 no
O4 V O1 Mn 96.40(15) . . 4_546 no
O1 V O4 V -39.50(14) . . 6_456 no
O2 V O4 V 80.62(13) . . 6_456 no
O4 V O4 V -162.30(10) 6_556 . 6_456 no
O1 V O4 V -63.41(14) . 6_556 6_556 no
O2 V O4 V 176.41(10) . 6_556 6_556 no
O4 V O4 V 58.21(14) . 6_556 6_556 no
